data_2006383
loop_
_publ_author_name
'Scheer, Manfred'
'Jones, Peter G.'

_publ_section_title
;
 Bis(triphenylphosphine-<i>P</i>)iminium
 Trichloro(\h^5^-cyclopentadienyl)chromide(III)
;
_journal_issue 8
_journal_name_full 'Acta Crystallographica Section C'
_journal_page_first 1038
_journal_page_last 1039
_journal_paper_doi 10.1107/S0108270197005234
_journal_volume 53
_journal_year 1997
_chemical_formula_iupac '[(C18 H15 P)2 N] [Cr Cl3 (C5 H5)]'
_chemical_formula_moiety '(C36 H30 N P2)^+^ (C5 H5 Cl3 Cr)^-^'
_chemical_formula_sum 'C41 H35 Cl3 Cr N P2'
_chemical_formula_weight 761.99
_chemical_name_systematic
;
 Bis(triphenylphosphonine)iminium Trichloro(cyclopentadienyl)chromide(III)
;
_space_group_IT_number 2
_symmetry_cell_setting triclinic
_symmetry_space_group_name_Hall '-P 1'
_symmetry_space_group_name_H-M 'P -1'
_audit_creation_method SHELXL
_cell_angle_alpha 91.57(4)
_cell_angle_beta 89.81(4)
_cell_angle_gamma 101.10(4)
_cell_formula_units_Z 4
_cell_length_a 10.307(5)
_cell_length_b 16.161(10)
_cell_length_c 22.496(10)
_cell_measurement_reflns_used 50
_cell_measurement_temperature 178(2)
_cell_measurement_theta_max 11.5
_cell_measurement_theta_min 10
_cell_volume 3676(3)
_computing_cell_refinement 'P3 software'
_computing_data_collection 'P3 software (Nicolet, 1987)'
_computing_data_reduction 'XDISK P3 software'
_computing_molecular_graphics 'XP (Siemens, 1994)'
_computing_publication_material SHELXL93
_computing_structure_refinement 'SHELXL93 (Sheldrick, 1993)'
_computing_structure_solution 'SHELXS86 (Sheldrick, 1990)'
_diffrn_ambient_temperature 178(2)
_diffrn_measurement_device 'Siemens R3'
_diffrn_measurement_method \w-scans
_diffrn_radiation_monochromator graphite
_diffrn_radiation_source 'fine-focus sealed tube'
_diffrn_radiation_type MoK\a
_diffrn_radiation_wavelength 0.71073
_diffrn_reflns_av_R_equivalents 0.0519
_diffrn_reflns_av_sigmaI/netI 0.0750
_diffrn_reflns_limit_h_max 8
_diffrn_reflns_limit_h_min -12
_diffrn_reflns_limit_k_max 19
_diffrn_reflns_limit_k_min -19
_diffrn_reflns_limit_l_max 26
_diffrn_reflns_limit_l_min -26
_diffrn_reflns_number 24201
_diffrn_reflns_theta_max 25.05
_diffrn_reflns_theta_min 3.04
_diffrn_standards_decay_% 2
_diffrn_standards_interval_count 147
_diffrn_standards_number 3
_exptl_absorpt_coefficient_mu 0.647
_exptl_absorpt_correction_T_max 0.772
_exptl_absorpt_correction_T_min 0.689
_exptl_absorpt_correction_type '\y scans (XEMP; Nicolet, 1987)'
_exptl_crystal_colour blue
_exptl_crystal_density_diffrn 1.377
_exptl_crystal_density_meas ?
_exptl_crystal_description 'irregular fragment'
_exptl_crystal_F_000 1572
_exptl_crystal_size_max 0.50
_exptl_crystal_size_mid 0.45
_exptl_crystal_size_min 0.40
_refine_diff_density_max 0.497
_refine_diff_density_min -0.623
_refine_ls_extinction_method none
_refine_ls_goodness_of_fit_all 0.950
_refine_ls_goodness_of_fit_obs 0.968
_refine_ls_hydrogen_treatment 'H atoms riding'
_refine_ls_matrix_type full
_refine_ls_number_parameters 865
_refine_ls_number_reflns 12995
_refine_ls_number_restraints 0
_refine_ls_restrained_S_all 0.950
_refine_ls_restrained_S_obs 0.968
_refine_ls_R_factor_all 0.0918
_refine_ls_R_factor_obs .0498
_refine_ls_shift/esd_max -0.001
_refine_ls_shift/esd_mean 0.000
_refine_ls_structure_factor_coef Fsqd
_refine_ls_weighting_details 'w = 1/[\s^2^(Fo^2^)+(0.1000P)^2^] where P=(Fo^2^+2Fc^2^)/3'
_refine_ls_weighting_scheme calc
_refine_ls_wR_factor_all 0.1642
_refine_ls_wR_factor_obs .1304
_reflns_number_observed 8181
_reflns_number_total 12995
_reflns_observed_criterion >2sigma(I)
_cod_data_source_file fg1314.cif
_cod_data_source_block croc
_cod_depositor_comments
;
 Marking atoms 'Cent1' and 'Cent2' as dummy atoms.

 Antanas Vaitkus,
 2017-02-19

The following automatic conversions were performed:
'_geom_bond_publ_flag' value 'Y' changed to 'y' according to
'/home/saulius/struct/CIF-dictionaries/cif_core.dic' dictionary named
'cif_core.dic' version 2.4.1 from 2010-06-29 (5 times).

Automatic conversion script
Id: cif_fix_enum 1527 2010-12-29 10:47:43Z saulius 

The following automatic conversions were performed:

'_exptl_crystal_density_meas' value 'not measured' was changed to '?'
- the value is perceived as not measured.

Automatic conversion script
Id: cif_fix_values 3008 2015-01-20 13:52:24Z robertas 

The following automatic conversions were performed:

'_refine_ls_weighting_scheme' value 'calc w =
1/[\s^2^(Fo^2^)+(0.1000P)^2^] where P=(Fo^2^+2Fc^2^)/3' was changed
to 'calc'. New tag '_refine_ls_weighting_details' was created. The
value of the new tag was set to 'w = 1/[\s^2^(Fo^2^)+(0.1000P)^2^]
where P=(Fo^2^+2Fc^2^)/3'.

Automatic conversion script
Id: cif_fix_values 3143 2015-03-26 13:38:13Z robertas 
;
_cod_original_cell_volume 3676.(3)
_cod_database_code 2006383

loop_
_symmetry_equiv_pos_as_xyz
'x, y, z'
'-x, -y, -z'

loop_
_atom_site_aniso_label
_atom_site_aniso_U_11
_atom_site_aniso_U_22
_atom_site_aniso_U_33
_atom_site_aniso_U_12
_atom_site_aniso_U_13
_atom_site_aniso_U_23
Cr1 .0312(4) .0326(4) .0369(4) .0046(3) .0000(3) -.0025(3)
Cl1 .0385(6) .0338(6) .0478(6) .0066(5) .0067(5) .0025(5)
Cl2 .0516(7) .0462(7) .0361(6) -.0011(5) .0011(5) -.0023(5)
Cl3 .0310(6) .0625(8) .0443(6) .0113(5) .0001(5) -.0067(5)
C1 .041(3) .031(3) .089(4) .009(2) .003(3) -.012(3)
C2 .045(3) .034(3) .067(3) .003(2) -.011(3) .004(2)
C3 .036(3) .036(3) .059(3) .000(2) .001(2) .002(2)
C4 .024(2) .042(3) .068(3) -.001(2) -.009(2) .004(2)
C5 .054(3) .042(3) .046(3) -.002(2) -.001(2) -.010(2)
P1 .0261(6) .0258(5) .0280(5) .0041(4) .0043(4) .0009(4)
P2 .0256(6) .0258(5) .0290(5) .0059(4) .0030(4) .0005(4)
N1 .026(2) .035(2) .031(2) .0080(15) .0025(14) -.0034(15)
C11 .029(2) .024(2) .025(2) .006(2) -.001(2) -.005(2)
C12 .034(2) .029(2) .042(2) .007(2) .005(2) .003(2)
C13 .047(3) .033(2) .041(3) .010(2) .003(2) .005(2)
C14 .045(3) .035(2) .046(3) .016(2) -.011(2) -.001(2)
C15 .031(2) .036(2) .054(3) .005(2) -.005(2) -.001(2)
C16 .035(3) .028(2) .039(2) .005(2) .002(2) .001(2)
C21 .031(2) .027(2) .039(2) .011(2) .009(2) .007(2)
C22 .072(4) .040(3) .043(3) .002(2) .010(3) .009(2)
C23 .098(5) .061(4) .057(3) .002(3) .026(3) .034(3)
C24 .055(3) .036(3) .097(5) .003(3) .031(3) .026(3)
C25 .046(3) .029(2) .086(4) .001(2) .013(3) .005(3)
C26 .037(3) .033(2) .055(3) .004(2) .001(2) .001(2)
C31 .033(2) .028(2) .027(2) .006(2) .000(2) .002(2)
C32 .037(3) .030(2) .036(2) .008(2) -.006(2) .004(2)
C33 .049(3) .042(3) .035(2) .001(2) -.014(2) .007(2)
C34 .059(3) .039(3) .027(2) .003(2) -.010(2) -.006(2)
C35 .055(3) .041(3) .034(2) .011(2) .005(2) -.007(2)
C36 .042(3) .038(2) .032(2) .010(2) .001(2) -.006(2)
C41 .025(2) .033(2) .027(2) .006(2) .004(2) -.002(2)
C42 .036(3) .030(2) .056(3) .006(2) -.007(2) .004(2)
C43 .044(3) .034(3) .072(3) .002(2) -.012(3) .002(2)
C44 .039(3) .048(3) .051(3) -.004(2) -.004(2) -.003(2)
C45 .026(2) .055(3) .042(3) .007(2) -.007(2) .007(2)
C46 .040(3) .038(2) .039(2) .011(2) .000(2) .004(2)
C51 .030(2) .027(2) .036(2) .009(2) .008(2) .004(2)
C52 .042(3) .037(3) .049(3) .005(2) .008(2) -.001(2)
C53 .050(3) .032(2) .060(3) -.003(2) .017(2) .002(2)
C54 .059(3) .034(3) .057(3) .011(2) .026(3) .015(2)
C55 .063(3) .043(3) .044(3) .018(2) .017(2) .006(2)
C56 .047(3) .036(2) .038(2) .016(2) .008(2) .001(2)
C61 .023(2) .023(2) .036(2) .002(2) .001(2) .002(2)
C62 .027(2) .030(2) .035(2) .004(2) -.001(2) -.003(2)
C63 .030(2) .036(2) .044(3) .006(2) .006(2) -.008(2)
C64 .023(2) .036(2) .060(3) .008(2) -.003(2) -.004(2)
C65 .036(3) .043(3) .044(3) .006(2) -.006(2) .008(2)
C66 .032(2) .037(2) .031(2) .005(2) .002(2) .002(2)
Cr2 .0403(4) .0339(4) .0313(4) .0008(3) .0023(3) .0004(3)
Cl4 .0379(6) .0439(6) .0426(6) .0097(5) -.0041(5) -.0082(5)
Cl5 .0648(8) .0460(7) .0325(6) .0000(6) .0080(5) .0008(5)
Cl6 .0421(7) .0546(7) .0567(7) .0129(6) -.0009(6) -.0147(6)
C6 .138(7) .062(4) .054(4) -.060(4) -.006(4) .005(3)
C7 .051(4) .076(4) .102(5) -.023(3) -.005(4) .043(4)
C8 .061(4) .060(3) .055(3) .010(3) .015(3) .019(3)
C9 .062(3) .048(3) .048(3) .016(3) .005(2) .015(2)
C10 .094(5) .032(3) .103(5) .005(3) .047(4) .007(3)
P3 .0241(5) .0246(5) .0276(5) .0051(4) .0005(4) .0017(4)
P4 .0249(5) .0249(5) .0288(5) .0048(4) .0005(4) .0017(4)
N2 .023(2) .034(2) .030(2) .0060(14) .0001(14) .0061(14)
C71 .026(2) .025(2) .030(2) .008(2) .004(2) .000(2)
C72 .033(2) .038(2) .030(2) .006(2) .003(2) .002(2)
C73 .036(3) .038(2) .044(3) .000(2) .008(2) -.001(2)
C74 .047(3) .035(2) .036(2) .012(2) .015(2) .004(2)
C75 .041(3) .037(2) .034(2) .009(2) .001(2) .003(2)
C76 .031(2) .033(2) .039(2) .006(2) .005(2) .001(2)
C81 .025(2) .030(2) .027(2) .003(2) -.002(2) .001(2)
C82 .039(3) .031(2) .034(2) .002(2) .001(2) -.004(2)
C83 .037(3) .045(3) .042(3) .000(2) .012(2) -.003(2)
C84 .043(3) .046(3) .048(3) .012(2) .013(2) -.012(2)
C85 .049(3) .032(2) .061(3) .012(2) .009(2) -.004(2)
C86 .034(2) .033(2) .038(2) .009(2) .005(2) .001(2)
C91 .026(2) .029(2) .022(2) .004(2) .000(2) -.001(2)
C92 .027(2) .034(2) .034(2) .008(2) .001(2) .002(2)
C93 .044(3) .028(2) .034(2) .011(2) .001(2) -.004(2)
C94 .043(3) .026(2) .030(2) .003(2) .001(2) -.003(2)
C95 .030(2) .034(2) .037(2) .003(2) -.002(2) -.002(2)
C96 .025(2) .030(2) .035(2) .005(2) .001(2) -.001(2)
C101 .022(2) .022(2) .031(2) .003(2) -.003(2) -.001(2)
C102 .036(2) .034(2) .034(2) .006(2) .002(2) .005(2)
C103 .036(3) .038(2) .045(3) .012(2) -.007(2) .008(2)
C104 .028(2) .031(2) .055(3) .009(2) -.002(2) -.004(2)
C105 .024(2) .042(2) .044(3) .005(2) .005(2) -.001(2)
C106 .027(2) .036(2) .031(2) .005(2) -.001(2) .003(2)
C111 .026(2) .026(2) .035(2) .004(2) .003(2) .005(2)
C112 .034(2) .029(2) .037(2) .003(2) .000(2) .001(2)
C113 .032(3) .030(2) .065(3) -.001(2) -.005(2) .008(2)
C114 .036(3) .031(2) .078(4) .008(2) .020(3) .017(2)
C115 .054(3) .039(3) .047(3) .020(2) .022(2) .014(2)
C116 .041(3) .029(2) .041(2) .010(2) .009(2) .006(2)
C121 .032(2) .026(2) .031(2) .009(2) -.003(2) .001(2)
C122 .035(3) .030(2) .057(3) .006(2) -.002(2) -.005(2)
C123 .041(3) .036(3) .074(4) .002(2) -.013(3) -.010(2)
C124 .062(3) .029(2) .048(3) .006(2) -.010(2) -.010(2)
C125 .051(3) .032(2) .042(3) .014(2) .004(2) -.001(2)
C126 .039(3) .027(2) .034(2) .007(2) .003(2) .001(2)

loop_
_atom_site_label
_atom_site_fract_x
_atom_site_fract_y
_atom_site_fract_z
_atom_site_U_iso_or_equiv
_atom_site_thermal_displace_type
_atom_site_calc_flag
_atom_site_refinement_flags
_atom_site_occupancy
_atom_site_disorder_group
_atom_site_type_symbol
Cr1 .47470(7) .30134(4) .76540(3) .0339(2) Uani d . 1 . Cr
Cl1 .46147(11) .43066(6) .72696(5) .0401(3) Uani d . 1 . Cl
Cl2 .51885(12) .34047(7) .86343(5) .0461(3) Uani d . 1 . Cl
Cl3 .69051(11) .31056(8) .73686(5) .0458(3) Uani d . 1 . Cl
C1 .4248(5) .1675(3) .7287(3) .0539(14) Uani d . 1 . C
H1 .4892(5) .1377(3) .7135(3) .065 Uiso calc R 1 . H
C2 .3812(5) .1686(3) .7876(2) .0491(12) Uani d . 1 . C
H2 .4126(5) .1408(3) .8197(2) .059 Uiso calc R 1 . H
C3 .2843(4) .2173(3) .7910(2) .0448(11) Uani d . 1 . C
H3 .2376(4) .2281(3) .8260(2) .054 Uiso calc R 1 . H
C4 .2665(4) .2475(3) .7358(2) .0454(12) Uani d . 1 . C
H4 .2050(4) .2819(3) .7259(2) .054 Uiso calc R 1 . H
C5 .3558(5) .2185(3) .6959(2) .0493(12) Uani d . 1 . C
H5 .3671(5) .2311(3) .6550(2) .059 Uiso calc R 1 . H
P1 1.01299(10) .20965(6) .42998(4) .0267(2) Uani d . 1 . P
P2 .85145(10) .26114(6) .52932(4) .0267(2) Uani d . 1 . P
N1 .8901(3) .2304(2) .46555(14) .0307(8) Uani d . 1 . N
C11 1.1302(4) .1703(2) .4754(2) .0260(8) Uani d . 1 . C
C12 1.0803(4) .1098(2) .5173(2) .0348(10) Uani d . 1 . C
H12 .9876(4) .0908(2) .5209(2) .042 Uiso calc R 1 . H
C13 1.1646(5) .0779(3) .5532(2) .0402(11) Uani d . 1 . C
H13 1.1300(5) .0375(3) .5819(2) .048 Uiso calc R 1 . H
C14 1.2999(5) .1041(3) .5479(2) .0411(11) Uani d . 1 . C
H14 1.3581(5) .0820(3) .5730(2) .049 Uiso calc R 1 . H
C15 1.3503(4) .1628(3) .5058(2) .0406(11) Uani d . 1 . C
H15 1.4432(4) .1808(3) .5019(2) .049 Uiso calc R 1 . H
C16 1.2655(4) .1952(2) .4697(2) .0339(10) Uani d . 1 . C
H16 1.3004(4) .2350(2) .4406(2) .041 Uiso calc R 1 . H
C21 1.1016(4) .3000(2) .3927(2) .0314(9) Uani d . 1 . C
C22 1.1037(5) .3031(3) .3315(2) .0529(13) Uani d . 1 . C
H22 1.0589(5) .2566(3) .3080(2) .063 Uiso calc R 1 . H
C23 1.1725(6) .3757(4) .3043(3) .073(2) Uani d . 1 . C
H23 1.1742(6) .3781(4) .2621(3) .088 Uiso calc R 1 . H
C24 1.2376(5) .4432(3) .3378(3) .063(2) Uani d . 1 . C
H24 1.2832(5) .4922(3) .3190(3) .076 Uiso calc R 1 . H
C25 1.2366(5) .4395(3) .3988(3) .0542(13) Uani d . 1 . C
H25 1.2823(5) .4858(3) .4221(3) .065 Uiso calc R 1 . H
C26 1.1691(4) .3684(3) .4264(2) .0416(11) Uani d . 1 . C
H26 1.1689(4) .3662(3) .4686(2) .050 Uiso calc R 1 . H
C31 .9530(4) .1290(2) .3751(2) .0293(9) Uani d . 1 . C
C32 .8190(4) .1077(2) .3627(2) .0341(10) Uani d . 1 . C
H32 .7585(4) .1364(2) .3827(2) .041 Uiso calc R 1 . H
C33 .7740(5) .0440(3) .3207(2) .0428(11) Uani d . 1 . C
H33 .6822(5) .0287(3) .3121(2) .051 Uiso calc R 1 . H
C34 .8620(5) .0033(3) .2919(2) .0428(11) Uani d . 1 . C
H34 .8307(5) -.0403(3) .2633(2) .051 Uiso calc R 1 . H
C35 .9955(5) .0249(3) .3039(2) .0436(11) Uani d . 1 . C
H35 1.0555(5) -.0034(3) .2833(2) .052 Uiso calc R 1 . H
C36 1.0425(4) .0876(3) .3459(2) .0372(10) Uani d . 1 . C
H36 1.1343(4) .1022(3) .3546(2) .045 Uiso calc R 1 . H
C41 .9792(4) .3379(2) .5651(2) .0284(9) Uani d . 1 . C
C42 .9752(4) .4230(3) .5632(2) .0406(11) Uani d . 1 . C
H42 .9009(4) .4400(3) .5458(2) .049 Uiso calc R 1 . H
C43 1.0769(5) .4835(3) .5860(2) .0507(13) Uani d . 1 . C
H43 1.0730(5) .5416(3) .5840(2) .061 Uiso calc R 1 . H
C44 1.1839(5) .4595(3) .6117(2) .0476(12) Uani d . 1 . C
H44 1.2543(5) .5011(3) .6274(2) .057 Uiso calc R 1 . H
C45 1.1899(4) .3751(3) .6150(2) .0408(11) Uani d . 1 . C
H45 1.2638(4) .3589(3) .6332(2) .049 Uiso calc R 1 . H
C46 1.0881(4) .3140(3) .5917(2) .0383(10) Uani d . 1 . C
H46 1.0925(4) .2560(3) .5938(2) .046 Uiso calc R 1 . H
C51 .7998(4) .1752(2) .5784(2) .0307(9) Uani d . 1 . C
C52 .7269(4) .1002(3) .5546(2) .0429(11) Uani d . 1 . C
H52 .7124(4) .0939(3) .5129(2) .052 Uiso calc R 1 . H
C53 .6756(5) .0348(3) .5913(2) .0489(12) Uani d . 1 . C
H53 .6261(5) -.0165(3) .5751(2) .059 Uiso calc R 1 . H
C54 .6971(5) .0449(3) .6525(2) .0496(13) Uani d . 1 . C
H54 .6621(5) .0002(3) .6780(2) .060 Uiso calc R 1 . H
C55 .7679(5) .1184(3) .6759(2) .0488(12) Uani d . 1 . C
H55 .7817(5) .1247(3) .7177(2) .059 Uiso calc R 1 . H
C56 .8200(4) .1842(3) .6390(2) .0393(10) Uani d . 1 . C
H56 .8694(4) .2353(3) .6556(2) .047 Uiso calc R 1 . H
C61 .7100(4) .3102(2) .5218(2) .0275(9) Uani d . 1 . C
C62 .6462(4) .3320(2) .5734(2) .0309(9) Uani d . 1 . C
H62 .6768(4) .3202(2) .6114(2) .037 Uiso calc R 1 . H
C63 .5388(4) .3705(3) .5684(2) .0371(10) Uani d . 1 . C
H63 .4955(4) .3858(3) .6031(2) .044 Uiso calc R 1 . H
C64 .4935(4) .3869(3) .5126(2) .0394(11) Uani d . 1 . C
H64 .4198(4) .4139(3) .5093(2) .047 Uiso calc R 1 . H
C65 .5549(4) .3643(3) .4627(2) .0412(11) Uani d . 1 . C
H65 .5225(4) .3751(3) .4248(2) .049 Uiso calc R 1 . H
C66 .6633(4) .3259(3) .4661(2) .0335(9) Uani d . 1 . C
H66 .7053(4) .3105(3) .4310(2) .040 Uiso calc R 1 . H
Cr2 .50628(7) .20511(4) .25614(3) .0360(2) Uani d . 1 . Cr
Cl4 .53638(11) .07442(7) .21999(5) .0414(3) Uani d . 1 . Cl
Cl5 .48703(13) .17146(7) .35459(5) .0492(3) Uani d . 1 . Cl
Cl6 .28416(12) .18549(8) .23372(5) .0509(3) Uani d . 1 . Cl
C6 .6396(9) .3264(4) .2830(3) .095(3) Uani d . 1 . C
H6 .6527(9) .3448(4) .3234(3) .114 Uiso calc R 1 . H
C7 .7149(6) .2761(4) .2511(3) .080(2) Uani d . 1 . C
H7 .7860(6) .2532(4) .2662(3) .097 Uiso calc R 1 . H
C8 .6662(5) .2663(3) .1942(2) .0586(14) Uani d . 1 . C
H8 .7001(5) .2365(3) .1626(2) .070 Uiso calc R 1 . H
C9 .5608(5) .3064(3) .1902(2) .0517(13) Uani d . 1 . C
H9 .5087(5) .3080(3) .1556(2) .062 Uiso calc R 1 . H
C10 .5429(7) .3445(3) .2452(3) .077(2) Uani d . 1 . C
H10 .4773(7) .3765(3) .2549(3) .093 Uiso calc R 1 . H
P3 -.01470(10) .27602(6) .92473(4) .0254(2) Uani d . 1 . P
P4 .13673(10) .23421(6) 1.02900(4) .0262(2) Uani d . 1 . P
N2 .1019(3) .2548(2) .96344(14) .0288(7) Uani d . 1 . N
C71 .0548(4) .3479(2) .8687(2) .0265(8) Uani d . 1 . C
C72 .1823(4) .3958(3) .8750(2) .0337(9) Uani d . 1 . C
H72 .2345(4) .3899(3) .9088(2) .040 Uiso calc R 1 . H
C73 .2318(4) .4522(3) .8313(2) .0406(11) Uani d . 1 . C
H73 .3182(4) .4854(3) .8355(2) .049 Uiso calc R 1 . H
C74 .1569(4) .4606(3) .7819(2) .0389(11) Uani d . 1 . C
H74 .1922(4) .4994(3) .7523(2) .047 Uiso calc R 1 . H
C75 .0312(4) .4133(3) .7753(2) .0371(10) Uani d . 1 . C
H75 -.0200(4) .4194(3) .7412(2) .044 Uiso calc R 1 . H
C76 -.0205(4) .3567(3) .8187(2) .0342(10) Uani d . 1 . C
H76 -.1071(4) .3240(3) .8142(2) .041 Uiso calc R 1 . H
C81 -.1324(4) .3236(2) .9656(2) .0276(9) Uani d . 1 . C
C82 -.2300(4) .2744(3) .9997(2) .0352(10) Uani d . 1 . C
H82 -.2379(4) .2148(3) .9998(2) .042 Uiso calc R 1 . H
C83 -.3151(4) .3131(3) 1.0333(2) .0425(11) Uani d . 1 . C
H83 -.3819(4) .2798(3) 1.0563(2) .051 Uiso calc R 1 . H
C84 -.3041(5) .3996(3) 1.0339(2) .0454(12) Uani d . 1 . C
H84 -.3629(5) .4255(3) 1.0573(2) .055 Uiso calc R 1 . H
C85 -.2074(5) .4485(3) 1.0005(2) .0465(12) Uani d . 1 . C
H85 -.1998(5) .5080(3) 1.0007(2) .056 Uiso calc R 1 . H
C86 -.1220(4) .4108(3) .9667(2) .0347(10) Uani d . 1 . C
H86 -.0553(4) .4446(3) .9440(2) .042 Uiso calc R 1 . H
C91 -.1015(4) .1821(2) .8869(2) .0258(8) Uani d . 1 . C
C92 -.0339(4) .1168(2) .8751(2) .0314(9) Uani d . 1 . C
H92 .0555(4) .1224(2) .8875(2) .038 Uiso calc R 1 . H
C93 -.0955(4) .0442(3) .8457(2) .0349(10) Uani d . 1 . C
H93 -.0484(4) .0001(3) .8375(2) .042 Uiso calc R 1 . H
C94 -.2263(4) .0352(2) .8279(2) .0336(10) Uani d . 1 . C
H94 -.2698(4) -.0153(2) .8083(2) .040 Uiso calc R 1 . H
C95 -.2926(4) .1005(2) .8388(2) .0340(10) Uani d . 1 . C
H95 -.3816(4) .0948(2) .8259(2) .041 Uiso calc R 1 . H
C96 -.2328(4) .1739(2) .8681(2) .0302(9) Uani d . 1 . C
H96 -.2799(4) .2182(2) .8754(2) .036 Uiso calc R 1 . H
C101 .2802(4) .1862(2) 1.0238(2) .0251(8) Uani d . 1 . C
C102 .3205(4) .1454(2) 1.0722(2) .0345(10) Uani d . 1 . C
H102 .2744(4) .1446(2) 1.1089(2) .041 Uiso calc R 1 . H
C103 .4280(4) .1059(3) 1.0666(2) .0388(10) Uani d . 1 . C
H103 .4555(4) .0777(3) 1.0994(2) .047 Uiso calc R 1 . H
C104 .4948(4) .1077(3) 1.0135(2) .0375(10) Uani d . 1 . C
H104 .5680(4) .0800(3) 1.0097(2) .045 Uiso calc R 1 . H
C105 .4571(4) .1491(3) .9655(2) .0368(10) Uani d . 1 . C
H105 .5046(4) .1502(3) .9292(2) .044 Uiso calc R 1 . H
C106 .3500(4) .1889(3) .9704(2) .0315(9) Uani d . 1 . C
H106 .3241(4) .2179(3) .9376(2) .038 Uiso calc R 1 . H
C111 .0091(4) .1604(2) 1.0651(2) .0288(9) Uani d . 1 . C
C112 -.0638(4) .0945(2) 1.0307(2) .0339(10) Uani d . 1 . C
H112 -.0420(4) .0885(2) .9899(2) .041 Uiso calc R 1 . H
C113 -.1667(4) .0380(3) 1.0546(2) .0433(11) Uani d . 1 . C
H113 -.2150(4) -.0067(3) 1.0307(2) .052 Uiso calc R 1 . H
C114 -.1988(5) .0472(3) 1.1135(2) .0480(13) Uani d . 1 . C
H114 -.2720(5) .0097(3) 1.1297(2) .058 Uiso calc R 1 . H
C115 -.1265(5) .1099(3) 1.1495(2) .0451(12) Uani d . 1 . C
H115 -.1483(5) .1146(3) 1.1904(2) .054 Uiso calc R 1 . H
C116 -.0210(4) .1662(3) 1.1252(2) .0365(10) Uani d . 1 . C
H116 .0305(4) .2087(3) 1.1499(2) .044 Uiso calc R 1 . H
C121 .1737(4) .3262(2) 1.0771(2) .0293(9) Uani d . 1 . C
C122 .3037(4) .3654(3) 1.0888(2) .0409(11) Uani d . 1 . C
H122 .3744(4) .3424(3) 1.0722(2) .049 Uiso calc R 1 . H
C123 .3305(5) .4382(3) 1.1245(2) .0512(13) Uani d . 1 . C
H123 .4195(5) .4650(3) 1.1322(2) .061 Uiso calc R 1 . H
C124 .2290(5) .4715(3) 1.1488(2) .0472(12) Uani d . 1 . C
H124 .2477(5) .5206(3) 1.1738(2) .057 Uiso calc R 1 . H
C125 .0989(5) .4335(3) 1.1367(2) .0407(11) Uani d . 1 . C
H125 .0286(5) .4567(3) 1.1534(2) .049 Uiso calc R 1 . H
C126 .0716(4) .3619(2) 1.1004(2) .0334(9) Uani d . 1 . C
H126 -.0175(4) .3370(2) 1.0913(2) .040 Uiso calc R 1 . H
Cent1 .3425 .2039 .7478 . . dum . . . .
Cent2 .6249 .3039 .2327 . . dum . . . .

loop_
_atom_type_symbol
_atom_type_description
_atom_type_scat_dispersion_real
_atom_type_scat_dispersion_imag
_atom_type_scat_source
C C 0.0033 0.0016 'International Tables Vol C Tables 4.2.6.8 and 6.1.1.4'
H H 0.0000 0.0000 'International Tables Vol C Tables 4.2.6.8 and 6.1.1.4'
N N 0.0061 0.0033 'International Tables Vol C Tables 4.2.6.8 and 6.1.1.4'
P P 0.1023 0.0942 'International Tables Vol C Tables 4.2.6.8 and 6.1.1.4'
Cl Cl 0.1484 0.1585 'International Tables Vol C Tables 4.2.6.8 and 6.1.1.4'
Cr Cr 0.3209 0.6236 'International Tables Vol C Tables 4.2.6.8 and 6.1.1.4'

loop_
_geom_angle_atom_site_label_1
_geom_angle_atom_site_label_2
_geom_angle_atom_site_label_3
_geom_angle
_geom_angle_publ_flag
C5 Cr1 C3 60.6(2) ?
C5 Cr1 C2 60.8(2) ?
C3 Cr1 C2 36.0(2) ?
C5 Cr1 C4 36.8(2) ?
C3 Cr1 C4 35.6(2) ?
C2 Cr1 C4 60.0(2) ?
C5 Cr1 C1 36.6(2) ?
C3 Cr1 C1 60.1(2) ?
C2 Cr1 C1 36.2(2) ?
C4 Cr1 C1 60.5(2) ?
C5 Cr1 Cl3 105.15(14) ?
C3 Cr1 Cl3 147.10(13) ?
C2 Cr1 Cl3 111.33(14) ?
C4 Cr1 Cl3 141.82(14) ?
C1 Cr1 Cl3 90.39(14) ?
C5 Cr1 Cl2 150.75(14) ?
C3 Cr1 Cl2 90.72(14) ?
C2 Cr1 Cl2 93.04(15) ?
C4 Cr1 Cl2 120.31(14) ?
C1 Cr1 Cl2 125.7(2) ?
Cl3 Cr1 Cl2 96.27(6) y
C5 Cr1 Cl1 98.43(14) ?
C3 Cr1 Cl1 117.24(13) ?
C2 Cr1 Cl1 150.79(13) ?
C4 Cr1 Cl1 90.92(13) ?
C1 Cr1 Cl1 133.4(2) ?
Cl3 Cr1 Cl1 93.18(6) y
Cl2 Cr1 Cl1 100.05(6) y
Cl1 Cr1 Cent1 121.0 y
Cl2 Cr1 Cent1 118.5 y
Cl3 Cr1 Cent1 122.1 y
C2 C1 C5 107.7(4) ?
C2 C1 Cr1 71.4(3) ?
C5 C1 Cr1 70.8(3) ?
C3 C2 C1 108.1(4) ?
C3 C2 Cr1 72.0(3) ?
C1 C2 Cr1 72.5(3) ?
C4 C3 C2 109.1(5) ?
C4 C3 Cr1 72.5(3) ?
C2 C3 Cr1 72.0(3) ?
C3 C4 C5 108.2(4) ?
C3 C4 Cr1 72.0(3) ?
C5 C4 Cr1 71.0(3) ?
C1 C5 C4 106.9(4) ?
C1 C5 Cr1 72.6(3) ?
C4 C5 Cr1 72.1(3) ?
N1 P1 C31 108.0(2) ?
N1 P1 C21 111.9(2) ?
C31 P1 C21 108.4(2) ?
N1 P1 C11 113.9(2) ?
C31 P1 C11 107.0(2) ?
C21 P1 C11 107.3(2) ?
N1 P2 C51 112.5(2) ?
N1 P2 C61 108.4(2) ?
C51 P2 C61 105.4(2) ?
N1 P2 C41 114.1(2) ?
C51 P2 C41 109.1(2) ?
C61 P2 C41 106.9(2) ?
P2 N1 P1 140.8(2) ?
C16 C11 C12 119.0(4) ?
C16 C11 P1 123.3(3) ?
C12 C11 P1 117.7(3) ?
C13 C12 C11 120.3(4) ?
C12 C13 C14 120.3(4) ?
C13 C14 C15 119.8(4) ?
C16 C15 C14 119.9(4) ?
C15 C16 C11 120.6(4) ?
C22 C21 C26 119.5(4) ?
C22 C21 P1 121.3(3) ?
C26 C21 P1 119.2(3) ?
C21 C22 C23 119.3(5) ?
C24 C23 C22 120.8(5) ?
C23 C24 C25 119.7(5) ?
C24 C25 C26 120.3(5) ?
C25 C26 C21 120.4(5) ?
C32 C31 C36 120.8(4) ?
C32 C31 P1 120.0(3) ?
C36 C31 P1 119.2(3) ?
C31 C32 C33 119.3(4) ?
C34 C33 C32 120.0(4) ?
C33 C34 C35 120.7(4) ?
C34 C35 C36 120.3(4) ?
C35 C36 C31 118.9(4) ?
C42 C41 C46 118.6(4) ?
C42 C41 P2 120.0(3) ?
C46 C41 P2 121.3(3) ?
C43 C42 C41 121.2(4) ?
C44 C43 C42 119.8(4) ?
C43 C44 C45 120.3(4) ?
C44 C45 C46 120.2(4) ?
C45 C46 C41 119.9(4) ?
C56 C51 C52 119.6(4) ?
C56 C51 P2 121.9(3) ?
C52 C51 P2 118.2(3) ?
C53 C52 C51 120.3(4) ?
C52 C53 C54 119.3(4) ?
C55 C54 C53 120.5(4) ?
C54 C55 C56 120.3(5) ?
C51 C56 C55 119.9(4) ?
C66 C61 C62 120.1(4) ?
C66 C61 P2 121.2(3) ?
C62 C61 P2 118.7(3) ?
C63 C62 C61 119.4(4) ?
C62 C63 C64 120.3(4) ?
C65 C64 C63 119.9(4) ?
C64 C65 C66 121.4(4) ?
C65 C66 C61 119.0(4) ?
C9 Cr2 C10 36.4(2) ?
C9 Cr2 C6 60.1(2) ?
C10 Cr2 C6 36.3(3) ?
C9 Cr2 C7 60.0(2) ?
C10 Cr2 C7 61.0(3) ?
C6 Cr2 C7 36.7(3) ?
C9 Cr2 C8 35.7(2) ?
C10 Cr2 C8 60.2(2) ?
C6 Cr2 C8 59.8(2) ?
C7 Cr2 C8 35.6(2) ?
C9 Cr2 Cl5 146.87(14) ?
C10 Cr2 Cl5 111.3(2) ?
C6 Cr2 Cl5 88.7(2) ?
C7 Cr2 Cl5 102.2(2) ?
C8 Cr2 Cl5 137.5(2) ?
C9 Cr2 Cl6 93.15(15) ?
C10 Cr2 Cl6 94.6(2) ?
C6 Cr2 Cl6 127.0(3) ?
C7 Cr2 Cl6 152.6(2) ?
C8 Cr2 Cl6 123.2(2) ?
Cl5 Cr2 Cl6 98.12(7) y
C9 Cr2 Cl4 112.74(14) ?
C10 Cr2 Cl4 148.0(2) ?
C6 Cr2 Cl4 135.4(3) ?
C7 Cr2 Cl4 99.4(2) ?
C8 Cr2 Cl4 88.9(2) ?
Cl5 Cr2 Cl4 96.95(6) y
Cl6 Cr2 Cl4 96.15(6) y
Cl4 Cr2 Cent2 119.4 y
Cl5 Cr2 Cent2 120.1 y
Cl6 Cr2 Cent2 120.8 y
C10 C6 C7 108.2(6) ?
C10 C6 Cr2 71.7(3) ?
C7 C6 Cr2 71.7(3) ?
C8 C7 C6 107.2(6) ?
C8 C7 Cr2 72.8(3) ?
C6 C7 Cr2 71.6(3) ?
C7 C8 C9 109.0(6) ?
C7 C8 Cr2 71.6(3) ?
C9 C8 Cr2 71.3(3) ?
C8 C9 C10 108.8(5) ?
C8 C9 Cr2 73.1(3) ?
C10 C9 Cr2 71.8(3) ?
C6 C10 C9 106.8(6) ?
C6 C10 Cr2 72.1(3) ?
C9 C10 Cr2 71.7(3) ?
N2 P3 C71 108.5(2) ?
N2 P3 C81 114.7(2) ?
C71 P3 C81 107.5(2) ?
N2 P3 C91 110.2(2) ?
C71 P3 C91 107.1(2) ?
C81 P3 C91 108.6(2) ?
N2 P4 C121 113.1(2) ?
N2 P4 C101 106.4(2) ?
C121 P4 C101 109.0(2) ?
N2 P4 C111 114.3(2) ?
C121 P4 C111 106.7(2) ?
C101 P4 C111 107.1(2) ?
P4 N2 P3 141.7(2) ?
C76 C71 C72 119.8(4) ?
C76 C71 P3 119.3(3) ?
C72 C71 P3 120.8(3) ?
C73 C72 C71 119.2(4) ?
C74 C73 C72 120.7(4) ?
C75 C74 C73 120.4(4) ?
C74 C75 C76 119.8(4) ?
C75 C76 C71 120.0(4) ?
C86 C81 C82 119.2(4) ?
C86 C81 P3 120.1(3) ?
C82 C81 P3 120.6(3) ?
C83 C82 C81 119.4(4) ?
C84 C83 C82 120.9(4) ?
C85 C84 C83 119.9(4) ?
C86 C85 C84 119.9(4) ?
C85 C86 C81 120.7(4) ?
C92 C91 C96 119.6(4) ?
C92 C91 P3 118.4(3) ?
C96 C91 P3 122.0(3) ?
C93 C92 C91 120.5(4) ?
C92 C93 C94 120.1(4) ?
C95 C94 C93 119.3(4) ?
C96 C95 C94 121.6(4) ?
C95 C96 C91 118.9(4) ?
C102 C101 C106 120.1(4) ?
C102 C101 P4 120.5(3) ?
C106 C101 P4 119.4(3) ?
C103 C102 C101 119.7(4) ?
C104 C103 C102 119.9(4) ?
C103 C104 C105 120.9(4) ?
C104 C105 C106 119.9(4) ?
C105 C106 C101 119.5(4) ?
C116 C111 C112 118.5(4) ?
C116 C111 P4 123.5(3) ?
C112 C111 P4 118.1(3) ?
C113 C112 C111 121.3(4) ?
C114 C113 C112 119.2(4) ?
C113 C114 C115 121.2(4) ?
C114 C115 C116 119.2(4) ?
C111 C116 C115 120.4(4) ?
C126 C121 C122 119.2(4) ?
C126 C121 P4 119.9(3) ?
C122 C121 P4 120.9(3) ?
C123 C122 C121 120.1(4) ?
C124 C123 C122 120.2(4) ?
C123 C124 C125 120.0(4) ?
C126 C125 C124 120.0(4) ?
C125 C126 C121 120.4(4) ?

loop_
_geom_bond_atom_site_label_1
_geom_bond_atom_site_label_2
_geom_bond_site_symmetry_2
_geom_bond_distance
_geom_bond_publ_flag
Cr1 C5 . 2.236(5) ?
Cr1 C3 . 2.244(5) ?
Cr1 C2 . 2.245(5) ?
Cr1 C4 . 2.251(4) ?
Cr1 C1 . 2.259(5) ?
Cr1 Cent1 . 1.907 y
Cr1 Cl3 . 2.291(2) y
Cr1 Cl2 . 2.300(2) y
Cr1 Cl1 . 2.312(2) y
C1 C2 . 1.398(7) ?
C1 C5 . 1.412(7) ?
C2 C3 . 1.387(6) ?
C3 C4 . 1.374(7) ?
C4 C5 . 1.417(7) ?
P1 N1 . 1.581(3) ?
P1 C31 . 1.792(4) ?
P1 C21 . 1.793(4) ?
P1 C11 . 1.802(4) ?
P2 N1 . 1.580(3) ?
P2 C51 . 1.795(4) ?
P2 C61 . 1.799(4) ?
P2 C41 . 1.801(4) ?
C11 C16 . 1.381(6) ?
C11 C12 . 1.402(5) ?
C12 C13 . 1.368(6) ?
C13 C14 . 1.383(6) ?
C14 C15 . 1.387(6) ?
C15 C16 . 1.380(6) ?
C21 C22 . 1.380(6) ?
C21 C26 . 1.394(6) ?
C22 C23 . 1.403(7) ?
C23 C24 . 1.374(8) ?
C24 C25 . 1.375(8) ?
C25 C26 . 1.384(6) ?
C31 C32 . 1.385(6) ?
C31 C36 . 1.392(5) ?
C32 C33 . 1.391(6) ?
C33 C34 . 1.371(6) ?
C34 C35 . 1.378(6) ?
C35 C36 . 1.384(6) ?
C41 C42 . 1.387(6) ?
C41 C46 . 1.396(6) ?
C42 C43 . 1.379(6) ?
C43 C44 . 1.372(6) ?
C44 C45 . 1.380(6) ?
C45 C46 . 1.389(6) ?
C51 C56 . 1.381(6) ?
C51 C52 . 1.392(6) ?
C52 C53 . 1.382(6) ?
C53 C54 . 1.394(7) ?
C54 C55 . 1.362(7) ?
C55 C56 . 1.390(6) ?
C61 C66 . 1.390(5) ?
C61 C62 . 1.402(5) ?
C62 C63 . 1.377(5) ?
C63 C64 . 1.389(6) ?
C64 C65 . 1.362(6) ?
C65 C66 . 1.382(6) ?
Cr2 C9 . 2.229(5) ?
Cr2 C10 . 2.231(5) ?
Cr2 C6 . 2.236(6) ?
Cr2 C7 . 2.238(6) ?
Cr2 C8 . 2.252(5) ?
Cr2 Cent2 . 1.901 y
Cr2 Cl5 . 2.294(2) y
Cr2 Cl6 . 2.306(2) y
Cr2 Cl4 . 2.318(2) y
C6 C10 . 1.390(10) ?
C6 C7 . 1.410(10) ?
C7 C8 . 1.371(8) ?
C8 C9 . 1.372(7) ?
C9 C10 . 1.394(8) ?
P3 N2 . 1.581(3) ?
P3 C71 . 1.790(4) ?
P3 C81 . 1.794(4) ?
P3 C91 . 1.800(4) ?
P4 N2 . 1.578(3) ?
P4 C121 . 1.796(4) ?
P4 C101 . 1.800(4) ?
P4 C111 . 1.805(4) ?
C71 C76 . 1.396(5) ?
C71 C72 . 1.396(6) ?
C72 C73 . 1.386(6) ?
C73 C74 . 1.380(6) ?
C74 C75 . 1.378(6) ?
C75 C76 . 1.388(6) ?
C81 C86 . 1.392(5) ?
C81 C82 . 1.398(6) ?
C82 C83 . 1.384(6) ?
C83 C84 . 1.380(6) ?
C84 C85 . 1.381(6) ?
C85 C86 . 1.379(6) ?
C91 C92 . 1.391(5) ?
C91 C96 . 1.400(5) ?
C92 C93 . 1.376(6) ?
C93 C94 . 1.388(6) ?
C94 C95 . 1.379(5) ?
C95 C96 . 1.378(5) ?
C101 C102 . 1.394(5) ?
C101 C106 . 1.395(5) ?
C102 C103 . 1.385(6) ?
C103 C104 . 1.376(6) ?
C104 C105 . 1.381(6) ?
C105 C106 . 1.384(6) ?
C111 C116 . 1.390(6) ?
C111 C112 . 1.396(6) ?
C112 C113 . 1.378(6) ?
C113 C114 . 1.376(7) ?
C114 C115 . 1.381(7) ?
C115 C116 . 1.398(6) ?
C121 C126 . 1.388(5) ?
C121 C122 . 1.390(6) ?
C122 C123 . 1.391(6) ?
C123 C124 . 1.370(6) ?
C124 C125 . 1.387(7) ?
C125 C126 . 1.382(6) ?
